data_4101557
loop_
_publ_author_name
'McDonough, James E'
'Weir, John J'
'Sukcharoenphon, Kengkaj'
'Hoff, Carl D'
'Kryatova, Olga P'
'Rybak-Akimova, Elena V'
'Scott, Brian L'
'Kubas, Gregory J'
'Mendiratta, Arjun'
'Cummins, Christopher C'

_publ_section_title
;
 Comparison of thermodynamic and kinetic aspects of oxidative addition
 of PhE-EPh (E = S, Se, Te) to Mo(CO)3(PR3)2, W(CO)3(PR3)2, and
 Mo(N[tBu]Ar)3 complexes. The role of oxidation state and ancillary
 ligands in metal complex induced chalcogenyl radical generation.
;
_journal_issue 31
_journal_name_full 'Journal of the American Chemical Society'
_journal_page_first 10295
_journal_page_last 10303
_journal_paper_doi 10.1021/ja063250+
_journal_volume 128
_journal_year 2006
_chemical_formula_sum 'C27 H47 O3 P2 Te W'
_chemical_formula_weight 793.04
_chemical_name_systematic
; 
 ? 
;
_space_group_IT_number 2
_symmetry_cell_setting triclinic
_symmetry_space_group_name_Hall '-P 1'
_symmetry_space_group_name_H-M 'P -1'
_atom_sites_solution_hydrogens geom
_atom_sites_solution_primary direct
_atom_sites_solution_secondary difmap
_audit_creation_method SHELXL-97
_cell_angle_alpha 75.872(6)
_cell_angle_beta 79.373(8)
_cell_angle_gamma 89.993(8)
_cell_formula_units_Z 4
_cell_length_a 12.154(5)
_cell_length_b 16.218(7)
_cell_length_c 16.684(7)
_cell_measurement_temperature 203(2)
_cell_volume 3131(2)
_computing_cell_refinement 'Bruker SAINT (v. 5.00, Bruker 1998)'
_computing_data_collection 'Siemens SMART (v. 4.202, Siemens 1996)'
_computing_data_reduction 'Bruker SAINT (v. 5.00, Bruker 1998)'
_computing_molecular_graphics 'Bruker AXS SHEXTL (v. 5.10)'
_computing_publication_material 'SHELXL-97 (Sheldrick, 1997)'
_computing_structure_refinement 'SHELXL-97 (Sheldrick, 1997)'
_computing_structure_solution 'SHELXS-97 (Sheldrick, 1990)'
_diffrn_ambient_temperature 203(2)
_diffrn_measured_fraction_theta_full 0.891
_diffrn_measured_fraction_theta_max 0.891
_diffrn_measurement_device_type 'Bruker P4/CCD'
_diffrn_measurement_method '\f scans'
_diffrn_radiation_monochromator graphite
_diffrn_radiation_source 'fine-focus sealed tube'
_diffrn_radiation_type MoK\a
_diffrn_radiation_wavelength 0.71073
_diffrn_reflns_av_R_equivalents 0.0326
_diffrn_reflns_av_sigmaI/netI 0.0337
_diffrn_reflns_limit_h_max 9
_diffrn_reflns_limit_h_min -14
_diffrn_reflns_limit_k_max 19
_diffrn_reflns_limit_k_min -19
_diffrn_reflns_limit_l_max 20
_diffrn_reflns_limit_l_min -20
_diffrn_reflns_number 19754
_diffrn_reflns_theta_full 25.42
_diffrn_reflns_theta_max 25.42
_diffrn_reflns_theta_min 1.28
_diffrn_standards_decay_% '< 2'
_exptl_absorpt_coefficient_mu 4.729
_exptl_absorpt_correction_T_max 0.5183
_exptl_absorpt_correction_T_min 0.3130
_exptl_absorpt_correction_type multi-scan
_exptl_absorpt_process_details 'SADABS (Sheldrick, 1996)'
_exptl_crystal_colour dark
_exptl_crystal_density_diffrn 1.682
_exptl_crystal_density_method 'not measured'
_exptl_crystal_description irregular
_exptl_crystal_F_000 1556
_exptl_crystal_size_max 0.32
_exptl_crystal_size_mid 0.20
_exptl_crystal_size_min 0.16
_refine_diff_density_max 2.628
_refine_diff_density_min -2.956
_refine_diff_density_rms 0.245
_refine_ls_extinction_method none
_refine_ls_goodness_of_fit_ref 1.201
_refine_ls_hydrogen_treatment mixed
_refine_ls_matrix_type full
_refine_ls_number_parameters 632
_refine_ls_number_reflns 10297
_refine_ls_number_restraints 12
_refine_ls_restrained_S_all 1.200
_refine_ls_R_factor_all 0.1043
_refine_ls_R_factor_gt 0.0840
_refine_ls_shift/su_max 0.087
_refine_ls_shift/su_mean 0.010
_refine_ls_structure_factor_coef Fsqd
_refine_ls_weighting_details 'calc w=1/[\s^2^(Fo^2^)+(0.0577P)^2^+111.6795P] where P=(Fo^2^+2Fc^2^)/3'
_refine_ls_weighting_scheme calc
_refine_ls_wR_factor_gt 0.1985
_refine_ls_wR_factor_ref 0.2119
_reflns_number_gt 8378
_reflns_number_total 10297
_reflns_threshold_expression >2sigma(I)
_cod_data_source_file ja063250+si20060606_032903.cif
_cod_data_source_block ccd758
_cod_database_code 4101557

loop_
_symmetry_equiv_pos_as_xyz
'x, y, z'
'-x, -y, -z'

loop_
_atom_site_label
_atom_site_type_symbol
_atom_site_fract_x
_atom_site_fract_y
_atom_site_fract_z
_atom_site_U_iso_or_equiv
_atom_site_adp_type
_atom_site_occupancy
_atom_site_symmetry_multiplicity
_atom_site_calc_flag
_atom_site_refinement_flags
W1 W 0.299772(17) 0.565569(10) 0.238955(12) 0.02074(5) Uani 0.87 1 d P
W2 W 0.197956(17) 0.933572(10) 0.760028(12) 0.02097(5) Uani 0.87 1 d P
Te1 Te 0.26944(3) 0.53677(2) 0.41136(2) 0.03225(10) Uani 0.87 1 d P
Te2 Te 0.22914(3) 0.99237(2) 0.58754(2) 0.03302(10) Uani 0.87 1 d P
P1 P 0.11513(11) 0.49285(7) 0.23462(8) 0.0365(4) Uani 1 1 d .
P2 P 0.48915(11) 0.64706(7) 0.20679(8) 0.0337(4) Uani 1 1 d .
P3 P 0.00745(11) 0.99927(7) 0.79018(8) 0.0343(4) Uani 1 1 d .
P4 P 0.38125(12) 0.85679(7) 0.76370(8) 0.0374(4) Uani 1 1 d .
O1 O 0.1652(4) 0.7294(2) 0.2534(3) 0.0689(16) Uani 1 1 d .
O2 O 0.3282(4) 0.6040(3) 0.0427(2) 0.0803(18) Uani 1 1 d .
O3 O 0.4249(4) 0.3921(2) 0.2552(3) 0.0607(14) Uani 1 1 d .
O4 O 0.3329(3) 1.1038(2) 0.7513(3) 0.0661(14) Uani 1 1 d .
O5 O 0.1677(4) 0.8735(3) 0.9557(2) 0.0693(16) Uani 1 1 d .
O6 O 0.0715(3) 0.7702(2) 0.7422(3) 0.0602(13) Uani 1 1 d .
C1 C 0.2154(5) 0.6702(3) 0.2461(4) 0.0471(17) Uani 1 1 d .
C2 C 0.3191(5) 0.5902(3) 0.1161(3) 0.0464(16) Uani 1 1 d .
C3 C 0.3800(4) 0.4558(3) 0.2480(3) 0.0371(14) Uani 1 1 d .
C4 C 0.0054(5) 0.4788(3) 0.3311(4) 0.0453(17) Uani 1 1 d .
H4 H 0.0421 0.4508 0.3776 0.054 Uiso 1 1 calc R
C5 C -0.0361(6) 0.5624(3) 0.3521(4) 0.068(2) Uani 1 1 d .
H5A H 0.0271 0.5994 0.3488 0.102 Uiso 1 1 calc R
H5B H -0.0802 0.5500 0.4080 0.102 Uiso 1 1 calc R
H5C H -0.0811 0.5899 0.3126 0.102 Uiso 1 1 calc R
C6 C -0.0986(5) 0.4218(3) 0.3396(4) 0.0559(19) Uani 1 1 d .
H6A H -0.0760 0.3695 0.3256 0.084 Uiso 1 1 calc R
H6B H -0.1454 0.4504 0.3020 0.084 Uiso 1 1 calc R
H6C H -0.1395 0.4097 0.3965 0.084 Uiso 1 1 calc R
C7 C 0.0536(5) 0.5454(4) 0.1373(4) 0.0577(19) Uani 1 1 d .
H7 H 0.1110 0.5380 0.0903 0.069 Uiso 1 1 calc R
C8 C 0.0454(8) 0.6390(5) 0.1203(5) 0.116(3) Uani 1 1 d .
H8A H 0.1146 0.6643 0.1249 0.174 Uiso 1 1 calc R
H8B H -0.0146 0.6525 0.1605 0.174 Uiso 1 1 calc R
H8C H 0.0309 0.6607 0.0645 0.174 Uiso 1 1 calc R
C9 C -0.0497(6) 0.5005(5) 0.1263(4) 0.100(3) Uani 1 1 d .
H9A H -0.0375 0.4408 0.1337 0.150 Uiso 1 1 calc R
H9B H -0.0643 0.5239 0.0708 0.150 Uiso 1 1 calc R
H9C H -0.1127 0.5082 0.1674 0.150 Uiso 1 1 calc R
C10 C 0.1248(5) 0.3816(3) 0.2240(4) 0.0483(16) Uani 1 1 d .
H10 H 0.0499 0.3639 0.2188 0.058 Uiso 1 1 calc R
C11 C 0.1506(4) 0.3209(3) 0.3029(3) 0.0512(15) Uani 1 1 d .
H11A H 0.0972 0.3267 0.3511 0.077 Uiso 1 1 calc R
H11B H 0.2247 0.3342 0.3098 0.077 Uiso 1 1 calc R
H11C H 0.1461 0.2634 0.2976 0.077 Uiso 1 1 calc R
C12 C 0.2036(7) 0.3783(3) 0.1409(4) 0.073(2) Uani 1 1 d .
H12A H 0.1805 0.4177 0.0947 0.110 Uiso 1 1 calc R
H12B H 0.2004 0.3218 0.1329 0.110 Uiso 1 1 calc R
H12C H 0.2790 0.3934 0.1436 0.110 Uiso 1 1 calc R
C13 C 0.4811(5) 0.7646(2) 0.1976(3) 0.0405(15) Uani 1 1 d U
H13 H 0.5587 0.7876 0.1853 0.049 Uiso 1 1 calc R
C14 C 0.4281(5) 0.7821(3) 0.2799(3) 0.0481(17) Uani 1 1 d .
H14A H 0.4654 0.7519 0.3234 0.072 Uiso 1 1 calc R
H14B H 0.3504 0.7637 0.2932 0.072 Uiso 1 1 calc R
H14C H 0.4345 0.8421 0.2757 0.072 Uiso 1 1 calc R
C15 C 0.4281(5) 0.8092(3) 0.1220(4) 0.055(2) Uani 1 1 d .
H15A H 0.4674 0.7953 0.0719 0.082 Uiso 1 1 calc R
H15B H 0.4331 0.8697 0.1150 0.082 Uiso 1 1 calc R
H15C H 0.3508 0.7902 0.1321 0.082 Uiso 1 1 calc R
C16 C 0.5806(4) 0.6161(3) 0.2836(4) 0.0508(16) Uani 1 1 d .
H16 H 0.5302 0.6120 0.3377 0.061 Uiso 1 1 calc R
C17 C 0.6243(5) 0.5246(3) 0.2918(4) 0.061(2) Uani 1 1 d .
H17A H 0.5644 0.4863 0.2914 0.092 Uiso 1 1 calc R
H17B H 0.6511 0.5064 0.3437 0.092 Uiso 1 1 calc R
H17C H 0.6843 0.5248 0.2454 0.092 Uiso 1 1 calc R
C18 C 0.6773(5) 0.6750(3) 0.2859(4) 0.060(2) Uani 1 1 d .
H18A H 0.6514 0.7314 0.2832 0.089 Uiso 1 1 calc R
H18B H 0.7365 0.6763 0.2387 0.089 Uiso 1 1 calc R
H18C H 0.7047 0.6543 0.3372 0.089 Uiso 1 1 calc R
C19 C 0.5726(5) 0.6454(3) 0.1030(4) 0.0502(18) Uani 1 1 d .
H19 H 0.5266 0.6733 0.0627 0.060 Uiso 1 1 calc R
C20 C 0.5908(6) 0.5561(4) 0.0861(4) 0.061(2) Uani 1 1 d .
H20A H 0.5211 0.5231 0.1036 0.092 Uiso 1 1 calc R
H20B H 0.6449 0.5279 0.1172 0.092 Uiso 1 1 calc R
H20C H 0.6176 0.5620 0.0270 0.092 Uiso 1 1 calc R
C21 C 0.6870(5) 0.6962(4) 0.0731(4) 0.056(2) Uani 1 1 d .
H21A H 0.6785 0.7521 0.0826 0.084 Uiso 1 1 calc R
H21B H 0.7125 0.7008 0.0141 0.084 Uiso 1 1 calc R
H21C H 0.7408 0.6672 0.1041 0.084 Uiso 1 1 calc R
C22 C 0.3269(5) 0.4137(3) 0.4596(3) 0.0394(15) Uani 1 1 d .
C23 C 0.4393(5) 0.4051(4) 0.4692(4) 0.0516(18) Uani 1 1 d .
H23 H 0.4878 0.4530 0.4547 0.062 Uiso 1 1 calc R
C24 C 0.4786(6) 0.3244(4) 0.5007(4) 0.063(2) Uani 1 1 d .
H24 H 0.5537 0.3181 0.5043 0.076 Uiso 1 1 calc R
C25 C 0.4007(6) 0.2516(4) 0.5272(4) 0.062(2) Uani 1 1 d .
H25 H 0.4244 0.1978 0.5498 0.075 Uiso 1 1 calc R
C26 C 0.2894(6) 0.2627(3) 0.5186(4) 0.0562(19) Uani 1 1 d .
H26 H 0.2391 0.2158 0.5340 0.067 Uiso 1 1 calc R
C27 C 0.2537(5) 0.3415(3) 0.4879(4) 0.0461(16) Uani 1 1 d .
H27 H 0.1782 0.3477 0.4855 0.055 Uiso 1 1 calc R
C28 C 0.2816(4) 1.0414(3) 0.7554(3) 0.0398(15) Uani 1 1 d .
C29 C 0.1789(4) 0.8958(3) 0.8825(3) 0.0445(15) Uani 1 1 d .
C30 C 0.1195(4) 0.8297(3) 0.7488(3) 0.0353(15) Uani 1 1 d .
C31 C -0.0763(4) 0.9462(3) 0.8947(3) 0.0394(15) Uani 1 1 d .
H31 H -0.0310 0.9550 0.9350 0.047 Uiso 1 1 calc R
C32 C -0.0901(6) 0.8492(3) 0.9108(4) 0.059(2) Uani 1 1 d .
H32A H -0.0190 0.8267 0.8936 0.089 Uiso 1 1 calc R
H32B H -0.1427 0.8354 0.8791 0.089 Uiso 1 1 calc R
H32C H -0.1171 0.8248 0.9697 0.089 Uiso 1 1 calc R
C33 C -0.1878(6) 0.9829(4) 0.9212(4) 0.062(2) Uani 1 1 d .
H33A H -0.1780 1.0435 0.9116 0.094 Uiso 1 1 calc R
H33B H -0.2158 0.9583 0.9799 0.094 Uiso 1 1 calc R
H33C H -0.2402 0.9701 0.8889 0.094 Uiso 1 1 calc R
C34 C -0.0817(4) 1.0081(3) 0.7092(3) 0.0392(14) Uani 1 1 d .
H34 H -0.0315 1.0302 0.6549 0.047 Uiso 1 1 calc R
C35 C -0.1292(5) 0.9209(3) 0.7058(4) 0.0481(17) Uani 1 1 d .
H35A H -0.0699 0.8820 0.7038 0.072 Uiso 1 1 calc R
H35B H -0.1617 0.9277 0.6564 0.072 Uiso 1 1 calc R
H35C H -0.1857 0.8990 0.7550 0.072 Uiso 1 1 calc R
C36 C -0.1788(5) 1.0692(3) 0.7111(4) 0.0526(18) Uani 1 1 d .
H36A H -0.1508 1.1242 0.7122 0.079 Uiso 1 1 calc R
H36B H -0.2350 1.0473 0.7605 0.079 Uiso 1 1 calc R
H36C H -0.2109 1.0742 0.6618 0.079 Uiso 1 1 calc R
C37 C 0.0131(5) 1.1122(3) 0.7979(3) 0.0409(15) Uani 1 1 d .
H37 H -0.0642 1.1299 0.8088 0.049 Uiso 1 1 calc R
C38 C 0.0732(4) 1.1709(3) 0.7146(3) 0.0370(14) Uani 1 1 d U
H38A H 0.0368 1.1646 0.6699 0.055 Uiso 1 1 calc R
H38B H 0.1499 1.1559 0.7031 0.055 Uiso 1 1 calc R
H38C H 0.0705 1.2289 0.7188 0.055 Uiso 1 1 calc R
C39 C 0.0682(5) 1.1210(3) 0.8724(3) 0.0473(17) Uani 1 1 d .
H39A H 0.0286 1.0840 0.9237 0.071 Uiso 1 1 calc R
H39B H 0.0653 1.1789 0.8771 0.071 Uiso 1 1 calc R
H39C H 0.1449 1.1057 0.8625 0.071 Uiso 1 1 calc R
C40 C 0.3696(5) 0.7396(3) 0.7747(4) 0.0492(17) Uani 1 1 d .
H40 H 0.4428 0.7165 0.7813 0.059 Uiso 1 1 calc R
C41 C 0.3391(6) 0.7192(3) 0.6979(4) 0.059(2) Uani 1 1 d .
H41A H 0.3934 0.7465 0.6490 0.088 Uiso 1 1 calc R
H41B H 0.2663 0.7394 0.6914 0.088 Uiso 1 1 calc R
H41C H 0.3384 0.6587 0.7044 0.088 Uiso 1 1 calc R
C42 C 0.2814(6) 0.6944(3) 0.8550(5) 0.067(2) Uani 1 1 d .
H42A H 0.3015 0.7068 0.9040 0.100 Uiso 1 1 calc R
H42B H 0.2805 0.6340 0.8610 0.100 Uiso 1 1 calc R
H42C H 0.2084 0.7147 0.8492 0.100 Uiso 1 1 calc R
C43 C 0.4899(5) 0.8930(3) 0.6668(3) 0.0484(17) Uani 1 1 d .
H43 H 0.4529 0.8885 0.6205 0.058 Uiso 1 1 calc R
C44 C 0.5958(5) 0.8388(4) 0.6577(4) 0.058(2) Uani 1 1 d .
H44A H 0.5728 0.7799 0.6680 0.087 Uiso 1 1 calc R
H44B H 0.6406 0.8453 0.6977 0.087 Uiso 1 1 calc R
H44C H 0.6391 0.8578 0.6018 0.087 Uiso 1 1 calc R
C45 C 0.5281(6) 0.9875(3) 0.6475(5) 0.069(2) Uani 1 1 d .
H45A H 0.4635 1.0214 0.6519 0.103 Uiso 1 1 calc R
H45B H 0.5715 1.0048 0.5914 0.103 Uiso 1 1 calc R
H45C H 0.5729 0.9952 0.6870 0.103 Uiso 1 1 calc R
C46 C 0.4420(5) 0.8595(3) 0.8597(4) 0.0489(17) Uani 1 1 d .
H46 H 0.3844 0.8309 0.9078 0.059 Uiso 1 1 calc R
C47 C 0.4597(6) 0.9463(4) 0.8722(4) 0.088(2) Uani 1 1 d .
H47A H 0.3929 0.9772 0.8676 0.132 Uiso 1 1 calc R
H47B H 0.5208 0.9762 0.8301 0.132 Uiso 1 1 calc R
H47C H 0.4769 0.9414 0.9271 0.132 Uiso 1 1 calc R
C48 C 0.5473(6) 0.8052(5) 0.8678(4) 0.079(3) Uani 1 1 d .
H48A H 0.5324 0.7500 0.8595 0.119 Uiso 1 1 calc R
H48B H 0.5644 0.7990 0.9228 0.119 Uiso 1 1 calc R
H48C H 0.6099 0.8332 0.8259 0.119 Uiso 1 1 calc R
C49 C 0.1727(5) 0.8931(3) 0.5383(3) 0.0454(16) Uani 1 1 d .
C50 C 0.2466(5) 0.8356(3) 0.5115(4) 0.0494(17) Uani 1 1 d .
H50 H 0.3222 0.8413 0.5132 0.059 Uiso 1 1 calc R
C51 C 0.2090(5) 0.7706(4) 0.4828(4) 0.0570(19) Uani 1 1 d .
H51 H 0.2588 0.7310 0.4678 0.068 Uiso 1 1 calc R
C52 C 0.0972(7) 0.7629(4) 0.4755(4) 0.069(2) Uani 1 1 d .
H52 H 0.0727 0.7196 0.4545 0.082 Uiso 1 1 calc R
C53 C 0.0228(5) 0.8213(4) 0.5005(4) 0.0552(19) Uani 1 1 d .
H53 H -0.0522 0.8160 0.4971 0.066 Uiso 1 1 calc R
C54 C 0.0591(5) 0.8878(3) 0.5308(4) 0.0526(18) Uani 1 1 d .
H54 H 0.0095 0.9276 0.5456 0.063 Uiso 1 1 calc R
W2A W -0.3057(2) 0.93912(14) 0.75809(14) 0.0656(6) Uiso 0.13 1 d P
Te2A Te -0.2722(3) 0.9640(2) 0.5867(2) 0.0718(10) Uiso 0.13 1 d P
Te1A Te -0.2336(4) 0.5040(3) 0.4102(3) 0.0927(13) Uiso 0.13 1 d P
W1A W -0.2022(2) 0.56294(14) 0.23810(15) 0.0675(6) Uiso 0.13 1 d P

loop_
_atom_site_aniso_label
_atom_site_aniso_U_11
_atom_site_aniso_U_22
_atom_site_aniso_U_33
_atom_site_aniso_U_23
_atom_site_aniso_U_13
_atom_site_aniso_U_12
W1 0.02032(9) 0.01296(6) 0.02874(8) -0.00649(6) -0.00239(7) -0.00091(6)
W2 0.02119(9) 0.01291(6) 0.02968(8) -0.00783(6) -0.00365(7) -0.00059(6)
Te1 0.0394(2) 0.02630(13) 0.03074(15) -0.01030(11) -0.00152(14) -0.00081(13)
Te2 0.0411(2) 0.02283(13) 0.03237(16) -0.00483(11) -0.00277(15) -0.00250(13)
P1 0.0324(6) 0.0300(5) 0.0490(6) -0.0131(4) -0.0082(5) -0.0031(5)
P2 0.0317(7) 0.0240(5) 0.0432(6) -0.0090(4) -0.0006(5) -0.0014(5)
P3 0.0373(7) 0.0245(5) 0.0413(6) -0.0097(4) -0.0061(5) -0.0001(5)
P4 0.0374(7) 0.0289(5) 0.0482(6) -0.0131(4) -0.0089(5) 0.0022(5)
O1 0.044(2) 0.0366(16) 0.127(3) -0.0312(18) -0.004(2) 0.0083(16)
O2 0.078(3) 0.127(4) 0.0274(18) 0.001(2) -0.0157(19) -0.025(3)
O3 0.051(2) 0.0296(15) 0.106(3) -0.0226(16) -0.016(2) 0.0063(16)
O4 0.052(2) 0.0309(15) 0.125(3) -0.0295(16) -0.028(2) -0.0078(15)
O5 0.047(3) 0.139(3) 0.0251(16) -0.0338(18) 0.0026(17) 0.016(2)
O6 0.061(2) 0.0290(14) 0.100(2) -0.0249(15) -0.0274(19) -0.0089(15)
C1 0.054(3) 0.027(2) 0.058(3) -0.008(2) -0.009(3) 0.000(2)
C2 0.046(3) 0.051(3) 0.048(2) -0.0180(19) -0.017(2) -0.006(2)
C3 0.013(2) 0.040(2) 0.060(3) -0.0197(18) -0.004(2) 0.0008(18)
C4 0.039(3) 0.038(2) 0.059(3) -0.016(2) -0.003(2) -0.002(2)
C5 0.038(4) 0.056(3) 0.107(4) -0.043(2) 0.027(3) -0.007(3)
C6 0.053(3) 0.037(2) 0.076(4) -0.014(2) -0.010(3) -0.009(2)
C7 0.044(3) 0.064(3) 0.071(3) -0.017(3) -0.026(2) 0.003(3)
C8 0.161(6) 0.071(5) 0.141(5) -0.014(4) -0.108(4) 0.020(4)
C9 0.115(4) 0.110(5) 0.074(3) 0.017(3) -0.066(3) -0.046(4)
C10 0.040(3) 0.036(2) 0.076(3) -0.0233(19) -0.015(2) -0.005(2)
C11 0.061(3) 0.0212(19) 0.087(3) -0.0163(18) -0.050(2) 0.0054(19)
C12 0.124(6) 0.033(2) 0.073(3) -0.0317(19) -0.020(3) -0.011(3)
C13 0.049(3) 0.0130(16) 0.058(3) -0.0111(16) -0.004(2) -0.0073(17)
C14 0.050(3) 0.035(2) 0.064(3) -0.020(2) -0.015(3) 0.010(2)
C15 0.049(3) 0.029(2) 0.076(4) 0.005(2) -0.010(3) 0.001(2)
C16 0.035(2) 0.035(2) 0.101(3) -0.0344(19) -0.036(2) 0.0166(18)
C17 0.063(3) 0.042(3) 0.082(4) -0.007(3) -0.034(3) 0.015(3)
C18 0.057(3) 0.039(2) 0.087(4) -0.017(2) -0.022(3) 0.002(2)
C19 0.042(3) 0.044(2) 0.063(3) -0.015(2) -0.003(3) 0.001(2)
C20 0.052(4) 0.066(3) 0.059(3) -0.026(2) 0.018(3) 0.005(3)
C21 0.031(3) 0.064(3) 0.064(3) -0.015(3) 0.010(3) -0.012(3)
C22 0.040(3) 0.045(2) 0.034(2) -0.0178(17) 0.001(2) 0.005(2)
C23 0.038(3) 0.061(3) 0.062(3) -0.027(2) -0.011(2) 0.000(2)
C24 0.055(4) 0.071(4) 0.058(3) -0.009(3) -0.008(3) 0.003(3)
C25 0.089(4) 0.045(3) 0.058(3) -0.013(2) -0.026(3) 0.008(3)
C26 0.073(4) 0.032(2) 0.063(3) -0.008(2) -0.017(3) -0.006(2)
C27 0.036(3) 0.036(2) 0.069(3) -0.016(2) -0.013(2) -0.005(2)
C28 0.031(3) 0.037(2) 0.051(3) -0.0095(19) -0.009(2) -0.001(2)
C29 0.021(3) 0.080(3) 0.044(2) -0.0418(18) 0.000(2) 0.010(2)
C30 0.038(3) 0.0241(19) 0.034(2) -0.0024(17) 0.012(2) 0.0019(19)
C31 0.033(3) 0.031(2) 0.053(3) -0.0116(18) -0.002(2) -0.0001(19)
C32 0.070(4) 0.044(3) 0.052(3) -0.001(2) 0.003(3) -0.008(3)
C33 0.071(5) 0.068(3) 0.048(3) -0.023(2) 0.001(3) 0.014(3)
C34 0.033(2) 0.029(2) 0.058(3) -0.0014(19) -0.0275(19) 0.0041(18)
C35 0.035(3) 0.043(2) 0.071(3) -0.022(2) -0.011(2) -0.003(2)
C36 0.047(3) 0.053(3) 0.061(3) -0.017(2) -0.014(3) 0.010(2)
C37 0.050(3) 0.0225(17) 0.054(3) -0.0200(16) -0.004(2) 0.0057(19)
C38 0.016(2) 0.035(2) 0.064(3) -0.0165(18) -0.0135(19) 0.0084(17)
C39 0.054(3) 0.047(2) 0.048(2) -0.0253(18) -0.011(2) 0.008(2)
C40 0.040(3) 0.0191(19) 0.088(4) -0.006(2) -0.020(3) -0.0027(19)
C41 0.066(4) 0.037(2) 0.074(3) -0.027(2) 0.003(3) 0.002(3)
C42 0.067(4) 0.023(2) 0.098(5) 0.010(3) -0.016(4) 0.001(2)
C43 0.058(3) 0.045(2) 0.045(3) -0.0143(19) -0.013(2) -0.008(2)
C44 0.049(4) 0.066(3) 0.058(3) -0.017(3) -0.007(3) 0.002(3)
C45 0.067(4) 0.037(3) 0.089(4) -0.017(3) 0.019(4) -0.015(3)
C46 0.038(3) 0.052(3) 0.063(3) -0.017(2) -0.022(2) 0.006(2)
C47 0.116(5) 0.060(3) 0.104(4) -0.019(3) -0.065(3) -0.016(3)
C48 0.067(4) 0.109(5) 0.069(4) -0.019(4) -0.037(3) 0.022(4)
C49 0.050(3) 0.049(3) 0.035(2) -0.008(2) -0.009(2) -0.007(2)
C50 0.042(3) 0.037(2) 0.075(3) -0.021(2) -0.018(2) 0.010(2)
C51 0.054(3) 0.059(3) 0.069(3) -0.031(2) -0.021(3) 0.014(3)
C52 0.101(6) 0.044(3) 0.058(3) -0.020(2) 0.001(4) -0.002(3)
C53 0.026(3) 0.082(3) 0.064(3) -0.026(3) -0.013(2) -0.003(3)
C54 0.055(3) 0.043(3) 0.059(3) -0.009(2) -0.014(3) -0.004(2)

loop_
_atom_type_symbol
_atom_type_description
_atom_type_scat_dispersion_real
_atom_type_scat_dispersion_imag
_atom_type_scat_source
C C 0.0033 0.0016 'International Tables Vol C Tables 4.2.6.8 and 6.1.1.4'
H H 0.0000 0.0000 'International Tables Vol C Tables 4.2.6.8 and 6.1.1.4'
O O 0.0106 0.0060 'International Tables Vol C Tables 4.2.6.8 and 6.1.1.4'
P P 0.1023 0.0942 'International Tables Vol C Tables 4.2.6.8 and 6.1.1.4'
Te Te -0.5308 1.6751 'International Tables Vol C Tables 4.2.6.8 and 6.1.1.4'
W W -0.8490 6.8722 'International Tables Vol C Tables 4.2.6.8 and 6.1.1.4'

loop_
_geom_angle_atom_site_label_1
_geom_angle_atom_site_label_2
_geom_angle_atom_site_label_3
_geom_angle
_geom_angle_site_symmetry_1
_geom_angle_site_symmetry_3
C2 W1 C1 93.7(2) . .
C2 W1 C3 93.6(2) . .
C1 W1 C3 172.7(2) . .
C2 W1 P1 83.38(17) . .
C1 W1 P1 87.85(18) . .
C3 W1 P1 92.06(15) . .
C2 W1 P2 83.55(17) . .
C1 W1 P2 92.39(17) . .
C3 W1 P2 89.35(14) . .
P1 W1 P2 166.92(4) . .
C2 W1 Te1 177.87(16) . .
C1 W1 Te1 84.23(17) . .
C3 W1 Te1 88.51(15) . .
P1 W1 Te1 96.81(3) . .
P2 W1 Te1 96.22(3) . .
C29 W2 C28 92.8(2) . .
C29 W2 C30 94.3(2) . .
C28 W2 C30 172.8(2) . .
C29 W2 P4 83.35(16) . .
C28 W2 P4 88.73(16) . .
C30 W2 P4 91.04(16) . .
C29 W2 P3 84.58(16) . .
C28 W2 P3 92.33(15) . .
C30 W2 P3 89.40(15) . .
P4 W2 P3 167.92(4) . .
C29 W2 Te2 177.83(17) . .
C28 W2 Te2 84.99(15) . .
C30 W2 Te2 87.89(13) . .
P4 W2 Te2 96.59(3) . .
P3 W2 Te2 95.49(3) . .
C22 Te1 W1 108.00(14) . .
C22 Te1 Te1A 69.15(17) . 2_566
W1 Te1 Te1A 176.25(10) . 2_566
C49 Te2 W2 107.90(13) . .
C49 Te2 Te2A 68.45(15) . 2_576
W2 Te2 Te2A 173.99(8) . 2_576
C4 P1 C10 100.9(2) . .
C4 P1 C7 109.8(3) . .
C10 P1 C7 100.8(3) . .
C4 P1 W1 115.4(2) . .
C10 P1 W1 115.34(19) . .
C7 P1 W1 113.07(18) . .
C19 P2 C16 107.1(3) . .
C19 P2 C13 101.4(2) . .
C16 P2 C13 101.8(2) . .
C19 P2 W1 112.9(2) . .
C16 P2 W1 117.00(15) . .
C13 P2 W1 114.92(18) . .
C37 P3 C34 100.4(2) . .
C37 P3 C31 101.2(2) . .
C34 P3 C31 109.0(2) . .
C37 P3 W2 115.55(19) . .
C34 P3 W2 116.41(16) . .
C31 P3 W2 112.61(17) . .
C43 P4 C40 102.3(2) . .
C43 P4 C46 110.1(3) . .
C40 P4 C46 100.6(3) . .
C43 P4 W2 114.42(19) . .
C40 P4 W2 115.45(19) . .
C46 P4 W2 112.73(18) . .
O1 C1 W1 177.4(5) . .
O2 C2 W1 178.4(5) . .
O3 C3 W1 178.3(5) . .
C5 C4 C6 107.1(5) . .
C5 C4 P1 114.9(3) . .
C6 C4 P1 118.1(4) . .
C8 C7 C9 113.0(6) . .
C8 C7 P1 115.7(6) . .
C9 C7 P1 115.9(4) . .
C11 C10 C12 115.2(5) . .
C11 C10 P1 112.1(4) . .
C12 C10 P1 110.5(3) . .
C14 C13 C15 114.8(5) . .
C14 C13 P2 111.2(3) . .
C15 C13 P2 111.4(4) . .
C18 C16 C17 108.0(5) . .
C18 C16 P2 121.5(4) . .
C17 C16 P2 114.5(4) . .
C16 C17 W1A 96.6(3) . 1_655
C16 C18 W1A 83.9(3) . 1_655
C20 C19 C21 107.4(5) . .
C20 C19 P2 115.7(4) . .
C21 C19 P2 118.6(5) . .
C23 C22 C27 118.7(5) . .
C23 C22 Te1 119.6(4) . .
C27 C22 Te1 121.6(4) . .
C22 C23 C24 120.3(5) . .
C25 C24 C23 119.0(6) . .
C26 C25 C24 119.2(5) . .
C27 C26 C25 120.6(5) . .
C26 C27 C22 122.1(6) . .
O4 C28 W2 178.2(5) . .
O5 C29 W2 179.7(6) . .
O6 C30 W2 178.4(5) . .
C33 C31 C32 110.2(5) . .
C33 C31 P3 117.2(4) . .
C32 C31 P3 114.1(4) . .
C36 C34 C35 108.0(4) . .
C36 C34 P3 117.8(4) . .
C35 C34 P3 113.0(3) . .
C38 C37 C39 111.3(4) . .
C38 C37 P3 111.0(4) . .
C39 C37 P3 111.4(3) . .
C41 C40 C42 109.6(5) . .
C41 C40 P4 111.9(4) . .
C42 C40 P4 111.3(4) . .
C45 C43 C44 108.9(5) . .
C45 C43 P4 114.1(4) . .
C44 C43 P4 117.3(4) . .
C43 C44 Te2A 94.6(3) . 1_655
C43 C45 Te2A 94.3(4) . 1_655
C47 C46 C48 112.1(6) . .
C47 C46 P4 115.1(4) . .
C48 C46 P4 113.5(5) . .
C50 C49 C54 119.7(6) . .
C50 C49 Te2 121.0(4) . .
C54 C49 Te2 119.3(4) . .
C51 C50 C49 120.5(6) . .
C50 C51 C52 121.1(6) . .
C53 C52 C51 118.7(6) . .
C52 C53 C54 121.2(6) . .
C53 C54 C49 118.6(5) . .
C45 Te2A C44 60.5(2) 1_455 1_455
C45 Te2A W2A 68.4(2) 1_455 .
C44 Te2A W2A 69.54(19) 1_455 .
C45 Te2A Te2 112.3(2) 1_455 2_576
C44 Te2A Te2 116.7(2) 1_455 2_576
W2A Te2A Te2 173.47(17) . 2_576
W1A Te1A Te1 173.3(2) . 2_566
C17 W1A C18 63.9(2) 1_455 1_455
C17 W1A Te1A 68.8(2) 1_455 .
C18 W1A Te1A 78.62(19) 1_455 .

loop_
_geom_bond_atom_site_label_1
_geom_bond_atom_site_label_2
_geom_bond_distance
_geom_bond_site_symmetry_2
W1 C2 1.959(5) .
W1 C1 2.000(5) .
W1 C3 2.017(5) .
W1 P1 2.5563(16) .
W1 P2 2.5557(16) .
W1 Te1 2.7534(12) .
W2 C29 1.953(5) .
W2 C28 2.002(5) .
W2 C30 2.000(5) .
W2 P4 2.5554(16) .
W2 P3 2.5653(16) .
W2 Te2 2.7554(12) .
Te1 C22 2.131(5) .
Te1 Te1A 2.837(5) 2_566
Te2 C49 2.143(6) .
Te2 Te2A 2.768(4) 2_576
P1 C4 1.858(6) .
P1 C10 1.857(5) .
P1 C7 1.922(6) .
P2 C19 1.844(6) .
P2 C16 1.828(6) .
P2 C13 1.879(4) .
P3 C37 1.868(5) .
P3 C34 1.862(6) .
P3 C31 1.853(5) .
P4 C43 1.858(5) .
P4 C40 1.867(5) .
P4 C46 1.892(6) .
O1 C1 1.157(7) .
O2 C2 1.173(7) .
O3 C3 1.158(6) .
O4 C28 1.169(6) .
O5 C29 1.169(6) .
O6 C30 1.167(6) .
C4 C5 1.543(8) .
C4 C6 1.531(8) .
C7 C8 1.481(10) .
C7 C9 1.513(10) .
C10 C11 1.524(7) .
C10 C12 1.546(9) .
C13 C14 1.498(8) .
C13 C15 1.544(8) .
C16 C18 1.525(8) .
C16 C17 1.559(7) .
C17 W1A 2.161(7) 1_655
C18 W1A 2.522(7) 1_655
C19 C20 1.550(9) .
C19 C21 1.551(8) .
C22 C23 1.408(8) .
C22 C27 1.401(7) .
C23 C24 1.404(9) .
C24 C25 1.442(9) .
C25 C26 1.394(10) .
C26 C27 1.359(7) .
C31 C33 1.513(9) .
C31 C32 1.534(7) .
C34 C36 1.542(8) .
C34 C35 1.544(7) .
C37 C38 1.534(6) .
C37 C39 1.553(8) .
C40 C41 1.506(10) .
C40 C42 1.573(8) .
C43 C45 1.539(8) .
C43 C44 1.564(9) .
C44 Te2A 2.495(7) 1_655
C45 Te2A 2.519(8) 1_655
C46 C47 1.495(9) .
C46 C48 1.561(9) .
C49 C50 1.389(8) .
C49 C54 1.413(9) .
C50 C51 1.371(9) .
C51 C52 1.394(11) .
C52 C53 1.393(9) .
C53 C54 1.400(9) .
W2A Te2A 2.741(5) .
Te2A C45 2.519(8) 1_455
Te2A C44 2.496(7) 1_455
Te2A Te2 2.768(4) 2_576
Te1A W1A 2.750(5) .
Te1A Te1 2.837(5) 2_566
W1A C17 2.161(7) 1_455
W1A C18 2.522(7) 1_455
